data_2021349
loop_
_publ_author_name
'Dwivedi, Bhavna'
'Das, Dinabandhu'

_publ_section_title
;
 Polymorphism in some new bis-hydrazone compounds
;
_journal_issue 12
_journal_name_full 'Acta Crystallographica Section C'
_journal_page_first
;
;
_journal_paper_doi 10.1107/S2053229618014286
_journal_volume 74
_journal_year 2018
_chemical_formula_iupac 'C34 H34 N4'
_chemical_formula_moiety 'C34 H34 N4'
_chemical_formula_sum 'C34 H34 N4'
_chemical_formula_weight 498.65
_chemical_name_systematic
;
Butane-2,3-dione 2,3-bis{[bis(4-methylphenyl)methylidene]hydrazone}
;
_space_group_crystal_system triclinic
_space_group_IT_number 1
_space_group_name_Hall 'P 1'
_space_group_name_H-M_alt 'P 1'
_symmetry_space_group_name_Hall 'P 1'
_symmetry_space_group_name_H-M 'P 1'
_atom_sites_solution_hydrogens geom
_audit_creation_method SHELXL-2016/6
_cell_angle_alpha 97.989(7)
_cell_angle_beta 96.215(7)
_cell_angle_gamma 106.294(7)
_cell_formula_units_Z 1
_cell_length_a 7.7270(15)
_cell_length_b 8.9264(17)
_cell_length_c 10.491(2)
_cell_measurement_reflns_used 9982
_cell_measurement_temperature 100(2)
_cell_measurement_theta_max 28.31
_cell_measurement_theta_min 2.78
_cell_volume 679.5(2)
_computing_cell_refinement
;
SAINT (Bruker, 2012)
;
_computing_data_collection
;
APEX3 (Bruker, 2012)
;
_computing_data_reduction
;
SAINT (Bruker, 2012)
;
_computing_molecular_graphics
;
X-SEED (Barbour, 2001)
;
_computing_structure_refinement
;
SHELXL2014 (Sheldrick, 2015)
;
_computing_structure_solution
;
SHELXS97 (Sheldrick, 2008)
;
_diffrn_ambient_temperature 100(2)
_diffrn_measured_fraction_theta_full 1.000
_diffrn_measured_fraction_theta_max 0.997
_diffrn_measurement_device_type 'Bruker APEXII CMOS detector'
_diffrn_measurement_method 'phi and omega scans'
_diffrn_radiation_type MoK\a
_diffrn_radiation_wavelength 0.71073
_diffrn_reflns_av_R_equivalents 0.0364
_diffrn_reflns_av_unetI/netI 0.0371
_diffrn_reflns_limit_h_max 10
_diffrn_reflns_limit_h_min -10
_diffrn_reflns_limit_k_max 11
_diffrn_reflns_limit_k_min -11
_diffrn_reflns_limit_l_max 13
_diffrn_reflns_limit_l_min -13
_diffrn_reflns_number 28324
_diffrn_reflns_theta_full 25.000
_diffrn_reflns_theta_max 28.331
_diffrn_reflns_theta_min 2.415
_diffrn_source microfocus
_exptl_absorpt_coefficient_mu 0.072
_exptl_absorpt_correction_T_max 0.992
_exptl_absorpt_correction_T_min 0.974
_exptl_absorpt_correction_type multi-scan
_exptl_absorpt_process_details
;
(SADABS; Bruker, 2012)
;
_exptl_crystal_colour yellow
_exptl_crystal_density_diffrn 1.219
_exptl_crystal_description plate
_exptl_crystal_F_000 266
_exptl_crystal_size_max 0.420
_exptl_crystal_size_mid 0.310
_exptl_crystal_size_min 0.110
_refine_diff_density_max 0.265
_refine_diff_density_min -0.194
_refine_ls_abs_structure_details
;
Flack <i>x</i> determined using 2626 quotients [(I+)-(I-)]/[(I+)+(I-)]
(Parsons <i>et al.</i>,  2013)
;
_refine_ls_extinction_coef 0.024(5)
_refine_ls_extinction_expression Fc^*^=kFc[1+0.001xFc^2^\l^3^/sin(2\q)]^-1/4^
_refine_ls_extinction_method
;
SHELXL2016 (Sheldrick, 2015)
;
_refine_ls_goodness_of_fit_ref 1.047
_refine_ls_hydrogen_treatment constr
_refine_ls_matrix_type full
_refine_ls_number_parameters 350
_refine_ls_number_reflns 6741
_refine_ls_number_restraints 3
_refine_ls_restrained_S_all 1.047
_refine_ls_R_factor_all 0.0495
_refine_ls_R_factor_gt 0.0402
_refine_ls_shift/su_max 0.000
_refine_ls_shift/su_mean 0.000
_refine_ls_structure_factor_coef Fsqd
_refine_ls_weighting_details 'w=1/[\s^2^(Fo^2^)+(0.0465P)^2^+0.1308P] where P=(Fo^2^+2Fc^2^)/3'
_refine_ls_weighting_scheme calc
_refine_ls_wR_factor_gt 0.0922
_refine_ls_wR_factor_ref 0.0960
_reflns_number_gt 6027
_reflns_number_total 6741
_reflns_threshold_expression 'I > 2\s(I)'
_cod_data_source_file uk3160sup1.cif
_cod_data_source_block 3b
_cod_database_code 2021349
_shelx_space_group_comment
;
The symmetry employed for this shelxl refinement is uniquely defined
by the following loop, which should always be used as a source of
symmetry information in preference to the above space-group names.
They are only intended as comments.
;
_shelx_estimated_absorpt_t_min 0.970
_shelx_estimated_absorpt_t_max 0.992

loop_
_space_group_symop_operation_xyz
'x, y, z'

loop_
_atom_site_type_symbol
_atom_site_label
_atom_site_fract_x
_atom_site_fract_y
_atom_site_fract_z
_atom_site_U_iso_or_equiv
_atom_site_adp_type
_atom_site_calc_flag
_atom_site_occupancy
N N1 0.2849(2) 0.8199(2) 0.96188(18) 0.0176(4) Uani d 1
N N2 0.4717(2) 0.8860(2) 0.98037(17) 0.0173(4) Uani d 1
N N3 0.8018(2) 1.2351(2) 1.13372(18) 0.0196(4) Uani d 1
N N4 0.9870(3) 1.3077(2) 1.14178(18) 0.0199(4) Uani d 1
C C1 0.1954(3) 0.7928(3) 0.8458(2) 0.0157(4) Uani d 1
C C2 0.2757(3) 0.8467(3) 0.7304(2) 0.0157(4) Uani d 1
C C3 0.3868(3) 1.0007(3) 0.7359(2) 0.0187(4) Uani d 1
H H3 0.411328 1.075607 0.814338 0.022 Uiso calc 1
C C4 0.4620(3) 1.0457(3) 0.6277(2) 0.0220(5) Uani d 1
H H4 0.536514 1.151767 0.633168 0.026 Uiso calc 1
C C5 0.4310(3) 0.9396(3) 0.5116(2) 0.0205(5) Uani d 1
C C6 0.3183(3) 0.7860(3) 0.5065(2) 0.0204(5) Uani d 1
H H6 0.293756 0.711064 0.428102 0.024 Uiso calc 1
C C7 0.2415(3) 0.7406(3) 0.6136(2) 0.0191(5) Uani d 1
H H7 0.164350 0.635302 0.607238 0.023 Uiso calc 1
C C8 0.5163(4) 0.9881(3) 0.3951(2) 0.0298(6) Uani d 1
H H8A 0.640414 0.979132 0.403341 0.045 Uiso calc 1
H H8B 0.520870 1.098116 0.390959 0.045 Uiso calc 1
H H8C 0.443113 0.918554 0.315468 0.045 Uiso calc 1
C C9 -0.0009(3) 0.7005(3) 0.8284(2) 0.0160(4) Uani d 1
C C10 -0.1297(3) 0.7212(3) 0.7342(2) 0.0170(4) Uani d 1
H H10 -0.090693 0.789819 0.674496 0.020 Uiso calc 1
C C11 -0.3137(3) 0.6430(3) 0.7265(2) 0.0183(5) Uani d 1
H H11 -0.399508 0.662026 0.663659 0.022 Uiso calc 1
C C12 -0.3751(3) 0.5372(3) 0.8091(2) 0.0187(5) Uani d 1
C C13 -0.2460(3) 0.5118(3) 0.9002(2) 0.0200(5) Uani d 1
H H13 -0.284682 0.437592 0.955829 0.024 Uiso calc 1
C C14 -0.0621(3) 0.5932(3) 0.9112(2) 0.0188(5) Uani d 1
H H14 0.023250 0.575867 0.975401 0.023 Uiso calc 1
C C15 -0.5762(3) 0.4550(3) 0.8014(3) 0.0248(5) Uani d 1
H H15A -0.593314 0.376360 0.859076 0.037 Uiso calc 1
H H15B -0.627855 0.401851 0.711549 0.037 Uiso calc 1
H H15C -0.638001 0.533418 0.828423 0.037 Uiso calc 1
C C16 0.5370(3) 1.0249(3) 1.0516(2) 0.0163(4) Uani d 1
C C17 0.4226(3) 1.1236(3) 1.1010(2) 0.0214(5) Uani d 1
H H17A 0.383987 1.175746 1.031623 0.032 Uiso calc 1
H H17B 0.494029 1.204154 1.175520 0.032 Uiso calc 1
H H17C 0.314721 1.055630 1.128239 0.032 Uiso calc 1
C C18 0.7383(3) 1.0905(3) 1.0757(2) 0.0165(4) Uani d 1
C C19 0.8547(3) 0.9906(3) 1.0313(2) 0.0217(5) Uani d 1
H H19A 0.953495 1.053644 0.992027 0.033 Uiso calc 1
H H19B 0.779980 0.898715 0.966703 0.033 Uiso calc 1
H H19C 0.906801 0.954151 1.106126 0.033 Uiso calc 1
C C20 1.0914(3) 1.3283(3) 1.2505(2) 0.0169(5) Uani d 1
C C21 1.0319(3) 1.2697(3) 1.3704(2) 0.0169(4) Uani d 1
C C22 1.0717(3) 1.1380(3) 1.4085(2) 0.0208(5) Uani d 1
H H22 1.122645 1.075046 1.352183 0.025 Uiso calc 1
C C23 1.0369(3) 1.0986(3) 1.5287(2) 0.0220(5) Uani d 1
H H23 1.063244 1.007815 1.553122 0.026 Uiso calc 1
C C24 0.9644(3) 1.1892(3) 1.6137(2) 0.0193(5) Uani d 1
C C25 0.9394(4) 1.1521(3) 1.7476(2) 0.0284(5) Uani d 1
H H25A 0.932058 1.246338 1.804353 0.043 Uiso calc 1
H H25B 1.043411 1.120585 1.784006 0.043 Uiso calc 1
H H25C 0.826636 1.065183 1.741549 0.043 Uiso calc 1
C C26 0.9188(3) 1.3165(3) 1.5731(2) 0.0222(5) Uani d 1
H H26 0.863997 1.377250 1.628159 0.027 Uiso calc 1
C C27 0.9525(3) 1.3562(3) 1.4525(2) 0.0198(5) Uani d 1
H H27 0.920493 1.443801 1.426281 0.024 Uiso calc 1
C C28 1.2850(3) 1.4232(3) 1.2600(2) 0.0168(4) Uani d 1
C C29 1.4124(3) 1.4380(3) 1.3691(2) 0.0184(5) Uani d 1
H H29 1.375325 1.385962 1.439076 0.022 Uiso calc 1
C C30 1.5925(3) 1.5275(3) 1.3768(2) 0.0208(5) Uani d 1
H H30 1.676778 1.536619 1.452594 0.025 Uiso calc 1
C C31 1.6526(3) 1.6039(3) 1.2766(2) 0.0214(5) Uani d 1
C C32 1.5237(3) 1.5934(3) 1.1688(2) 0.0228(5) Uani d 1
H H32 1.560439 1.648487 1.100305 0.027 Uiso calc 1
C C33 1.3445(3) 1.5046(3) 1.1604(2) 0.0201(5) Uani d 1
H H33 1.259713 1.498266 1.085678 0.024 Uiso calc 1
C C34 1.8497(4) 1.6971(3) 1.2842(3) 0.0324(6) Uani d 1
H H34A 1.914405 1.707294 1.372077 0.049 Uiso calc 1
H H34B 1.857675 1.802746 1.264524 0.049 Uiso calc 1
H H34C 1.905358 1.641785 1.220790 0.049 Uiso calc 1

loop_
_atom_site_aniso_label
_atom_site_aniso_U_11
_atom_site_aniso_U_22
_atom_site_aniso_U_33
_atom_site_aniso_U_12
_atom_site_aniso_U_13
_atom_site_aniso_U_23
N1 0.0145(9) 0.0173(9) 0.0194(9) 0.0028(7) 0.0004(7) 0.0034(7)
N2 0.0136(9) 0.0211(10) 0.0157(9) 0.0030(7) -0.0004(7) 0.0053(8)
N3 0.0155(9) 0.0220(10) 0.0186(9) 0.0033(8) -0.0009(7) 0.0020(8)
N4 0.0166(10) 0.0207(10) 0.0200(10) 0.0034(8) 0.0007(7) 0.0017(8)
C1 0.0161(11) 0.0135(11) 0.0182(11) 0.0051(9) 0.0035(8) 0.0029(8)
C2 0.0116(10) 0.0178(11) 0.0188(11) 0.0058(8) 0.0009(8) 0.0052(9)
C3 0.0159(10) 0.0194(11) 0.0177(11) 0.0033(9) -0.0014(8) 0.0008(9)
C4 0.0174(11) 0.0209(12) 0.0242(12) 0.0004(9) 0.0003(9) 0.0058(10)
C5 0.0154(11) 0.0283(12) 0.0196(11) 0.0084(9) 0.0021(8) 0.0072(9)
C6 0.0198(11) 0.0230(12) 0.0182(11) 0.0091(9) 0.0007(9) -0.0006(9)
C7 0.0169(11) 0.0169(11) 0.0222(11) 0.0050(9) -0.0001(8) 0.0020(9)
C8 0.0271(13) 0.0381(15) 0.0230(12) 0.0061(11) 0.0058(10) 0.0075(11)
C9 0.0157(11) 0.0149(11) 0.0170(10) 0.0046(8) 0.0028(8) 0.0008(8)
C10 0.0185(11) 0.0160(11) 0.0166(10) 0.0050(9) 0.0024(8) 0.0033(8)
C11 0.0166(11) 0.0213(12) 0.0164(10) 0.0065(9) -0.0001(8) 0.0016(9)
C12 0.0152(11) 0.0166(11) 0.0225(12) 0.0037(9) 0.0036(9) -0.0008(9)
C13 0.0182(12) 0.0190(12) 0.0235(12) 0.0041(9) 0.0054(9) 0.0071(9)
C14 0.0184(11) 0.0198(12) 0.0195(11) 0.0074(9) 0.0011(9) 0.0057(9)
C15 0.0145(11) 0.0251(13) 0.0316(13) 0.0010(10) 0.0031(10) 0.0052(10)
C16 0.0161(10) 0.0198(11) 0.0131(10) 0.0053(9) 0.0015(8) 0.0044(8)
C17 0.0169(11) 0.0257(12) 0.0202(11) 0.0072(9) -0.0002(9) -0.0002(9)
C18 0.0175(11) 0.0201(12) 0.0112(9) 0.0043(9) 0.0004(8) 0.0043(8)
C19 0.0167(11) 0.0237(12) 0.0238(12) 0.0049(9) 0.0034(9) 0.0031(9)
C20 0.0166(11) 0.0150(11) 0.0188(11) 0.0058(9) 0.0016(8) 0.0009(8)
C21 0.0110(10) 0.0176(11) 0.0186(11) 0.0006(8) -0.0012(8) 0.0014(9)
C22 0.0200(11) 0.0188(11) 0.0244(12) 0.0069(9) 0.0050(9) 0.0032(9)
C23 0.0212(11) 0.0203(12) 0.0265(12) 0.0075(9) 0.0036(9) 0.0078(9)
C24 0.0140(11) 0.0188(12) 0.0216(11) -0.0003(9) 0.0016(8) 0.0034(9)
C25 0.0298(14) 0.0316(14) 0.0243(12) 0.0067(11) 0.0084(10) 0.0093(11)
C26 0.0216(12) 0.0186(12) 0.0259(12) 0.0046(10) 0.0083(9) 0.0017(9)
C27 0.0170(11) 0.0163(11) 0.0263(12) 0.0050(9) 0.0027(9) 0.0047(9)
C28 0.0181(11) 0.0144(11) 0.0174(11) 0.0050(9) 0.0032(8) 0.0011(8)
C29 0.0187(11) 0.0192(11) 0.0175(11) 0.0056(9) 0.0035(9) 0.0036(9)
C30 0.0187(11) 0.0242(12) 0.0174(11) 0.0068(9) -0.0020(9) 0.0000(9)
C31 0.0171(11) 0.0181(11) 0.0266(12) 0.0028(9) 0.0022(9) 0.0022(10)
C32 0.0229(12) 0.0217(12) 0.0244(12) 0.0053(10) 0.0045(9) 0.0086(10)
C33 0.0185(11) 0.0223(12) 0.0189(11) 0.0064(9) -0.0009(9) 0.0039(9)
C34 0.0214(13) 0.0345(15) 0.0364(15) -0.0016(11) 0.0020(10) 0.0121(12)

loop_
_atom_type_symbol
_atom_type_description
_atom_type_scat_dispersion_real
_atom_type_scat_dispersion_imag
_atom_type_scat_source
C C 0.0033 0.0016 'International Tables Vol C Tables 4.2.6.8 and 6.1.1.4'
H H 0.0000 0.0000 'International Tables Vol C Tables 4.2.6.8 and 6.1.1.4'
N N 0.0061 0.0033 'International Tables Vol C Tables 4.2.6.8 and 6.1.1.4'

loop_
_geom_angle_atom_site_label_1
_geom_angle_atom_site_label_2
_geom_angle_atom_site_label_3
_geom_angle
C1 N1 N2 118.70(18)
C16 N2 N1 116.71(18)
C18 N3 N4 117.38(19)
C20 N4 N3 119.01(19)
N1 C1 C9 116.24(19)
N1 C1 C2 124.7(2)
C9 C1 C2 119.10(19)
C3 C2 C7 118.1(2)
C3 C2 C1 122.0(2)
C7 C2 C1 119.8(2)
C4 C3 C2 120.5(2)
C4 C3 H3 119.7
C2 C3 H3 119.7
C5 C4 C3 121.6(2)
C5 C4 H4 119.2
C3 C4 H4 119.2
C4 C5 C6 117.6(2)
C4 C5 C8 121.4(2)
C6 C5 C8 121.0(2)
C7 C6 C5 121.2(2)
C7 C6 H6 119.4
C5 C6 H6 119.4
C6 C7 C2 121.0(2)
C6 C7 H7 119.5
C2 C7 H7 119.5
C5 C8 H8A 109.5
C5 C8 H8B 109.5
H8A C8 H8B 109.5
C5 C8 H8C 109.5
H8A C8 H8C 109.5
H8B C8 H8C 109.5
C10 C9 C14 118.1(2)
C10 C9 C1 121.9(2)
C14 C9 C1 119.97(19)
C11 C10 C9 120.9(2)
C11 C10 H10 119.6
C9 C10 H10 119.6
C10 C11 C12 121.1(2)
C10 C11 H11 119.4
C12 C11 H11 119.4
C11 C12 C13 118.1(2)
C11 C12 C15 120.6(2)
C13 C12 C15 121.2(2)
C14 C13 C12 121.1(2)
C14 C13 H13 119.5
C12 C13 H13 119.5
C13 C14 C9 120.6(2)
C13 C14 H14 119.7
C9 C14 H14 119.7
C12 C15 H15A 109.5
C12 C15 H15B 109.5
H15A C15 H15B 109.5
C12 C15 H15C 109.5
H15A C15 H15C 109.5
H15B C15 H15C 109.5
N2 C16 C18 115.88(18)
N2 C16 C17 124.0(2)
C18 C16 C17 119.94(19)
C16 C17 H17A 109.5
C16 C17 H17B 109.5
H17A C17 H17B 109.5
C16 C17 H17C 109.5
H17A C17 H17C 109.5
H17B C17 H17C 109.5
N3 C18 C16 115.57(18)
N3 C18 C19 124.0(2)
C16 C18 C19 120.47(19)
C18 C19 H19A 109.5
C18 C19 H19B 109.5
H19A C19 H19B 109.5
C18 C19 H19C 109.5
H19A C19 H19C 109.5
H19B C19 H19C 109.5
N4 C20 C28 117.5(2)
N4 C20 C21 125.2(2)
C28 C20 C21 117.25(19)
C27 C21 C22 118.7(2)
C27 C21 C20 119.7(2)
C22 C21 C20 121.3(2)
C23 C22 C21 120.2(2)
C23 C22 H22 119.9
C21 C22 H22 119.9
C24 C23 C22 121.3(2)
C24 C23 H23 119.4
C22 C23 H23 119.4
C26 C24 C23 118.2(2)
C26 C24 C25 121.0(2)
C23 C24 C25 120.8(2)
C24 C25 H25A 109.5
C24 C25 H25B 109.5
H25A C25 H25B 109.5
C24 C25 H25C 109.5
H25A C25 H25C 109.5
H25B C25 H25C 109.5
C24 C26 C27 120.7(2)
C24 C26 H26 119.6
C27 C26 H26 119.6
C21 C27 C26 120.9(2)
C21 C27 H27 119.6
C26 C27 H27 119.6
C29 C28 C33 117.8(2)
C29 C28 C20 121.5(2)
C33 C28 C20 120.77(19)
C30 C29 C28 120.8(2)
C30 C29 H29 119.6
C28 C29 H29 119.6
C31 C30 C29 121.4(2)
C31 C30 H30 119.3
C29 C30 H30 119.3
C30 C31 C32 117.8(2)
C30 C31 C34 121.1(2)
C32 C31 C34 121.1(2)
C33 C32 C31 121.0(2)
C33 C32 H32 119.5
C31 C32 H32 119.5
C32 C33 C28 121.1(2)
C32 C33 H33 119.5
C28 C33 H33 119.5
C31 C34 H34A 109.5
C31 C34 H34B 109.5
H34A C34 H34B 109.5
C31 C34 H34C 109.5
H34A C34 H34C 109.5
H34B C34 H34C 109.5

loop_
_geom_bond_atom_site_label_1
_geom_bond_atom_site_label_2
_geom_bond_distance
N1 C1 1.289(3)
N1 N2 1.378(3)
N2 C16 1.288(3)
N3 C18 1.280(3)
N3 N4 1.383(3)
N4 C20 1.283(3)
C1 C9 1.487(3)
C1 C2 1.496(3)
C2 C3 1.391(3)
C2 C7 1.392(3)
C3 C4 1.389(3)
C3 H3 0.9500
C4 C5 1.387(3)
C4 H4 0.9500
C5 C6 1.393(3)
C5 C8 1.509(3)
C6 C7 1.383(3)
C6 H6 0.9500
C7 H7 0.9500
C8 H8A 0.9800
C8 H8B 0.9800
C8 H8C 0.9800
C9 C10 1.394(3)
C9 C14 1.400(3)
C10 C11 1.385(3)
C10 H10 0.9500
C11 C12 1.390(3)
C11 H11 0.9500
C12 C13 1.393(3)
C12 C15 1.509(3)
C13 C14 1.387(3)
C13 H13 0.9500
C14 H14 0.9500
C15 H15A 0.9800
C15 H15B 0.9800
C15 H15C 0.9800
C16 C18 1.479(3)
C16 C17 1.496(3)
C17 H17A 0.9800
C17 H17B 0.9800
C17 H17C 0.9800
C18 C19 1.499(3)
C19 H19A 0.9800
C19 H19B 0.9800
C19 H19C 0.9800
C20 C28 1.483(3)
C20 C21 1.496(3)
C21 C27 1.382(3)
C21 C22 1.394(3)
C22 C23 1.389(3)
C22 H22 0.9500
C23 C24 1.388(3)
C23 H23 0.9500
C24 C26 1.386(3)
C24 C25 1.507(3)
C25 H25A 0.9800
C25 H25B 0.9800
C25 H25C 0.9800
C26 C27 1.393(3)
C26 H26 0.9500
C27 H27 0.9500
C28 C29 1.392(3)
C28 C33 1.400(3)
C29 C30 1.384(3)
C29 H29 0.9500
C30 C31 1.383(3)
C30 H30 0.9500
C31 C32 1.398(3)
C31 C34 1.504(3)
C32 C33 1.376(3)
C32 H32 0.9500
C33 H33 0.9500
C34 H34A 0.9800
C34 H34B 0.9800
C34 H34C 0.9800

_cod_database_fobs_code 2021349
